data_4504821
loop_
_publ_author_name
'Murata, Tsuyoshi'
'Morita, Yasushi'
'Fukui, Kozo'
'Yakiyama, Yumi'
'Sato, Kazunobu'
'Shiomi, Daisuke'
'Takui, Takeji'
'Nakasuji, Kazuhiro'

_publ_section_title
;
 Multidimensional Networks of \p-Conjugated Oligomers:&#x2009; Crystal
 Structures of
 4,4&#x2018;:2&#x2018;,2&#x2018;&#x2009;&#x2018;:4&#x2018;&#x2009;&#x2018;,4&#x2018;&#x2009;&#x2018;&#x2018;-Quaterimidazole
 in Hydrate, Protonated Salt, and Dinucleic Copper Complexes
;
_journal_issue 4
_journal_name_full 'Crystal Growth &amp; Design'
_journal_page_first 1043
_journal_paper_doi 10.1021/cg0600602
_journal_volume 6
_journal_year 2006
_chemical_formula_moiety 'C12 H10 N8, H2 O'
_chemical_formula_sum 'C12 H18 N8 O4'
_chemical_formula_weight 338.34
_chemical_name_common (H~4~Qim)(H~2~O)~4~
_chemical_name_systematic
; 
 ? 
;
_space_group_IT_number 14
_symmetry_cell_setting monoclinic
_symmetry_Int_Tables_number 14
_symmetry_space_group_name_Hall '-P 2yn'
_symmetry_space_group_name_H-M 'P 1 21/n 1'
_atom_sites_solution_hydrogens geom
_atom_sites_solution_primary direct
_atom_sites_solution_secondary difmap
_audit_creation_method SHELXL-97
_cell_angle_alpha 90.00
_cell_angle_beta 103.888(2)
_cell_angle_gamma 90.00
_cell_formula_units_Z 4
_cell_length_a 7.2964(4)
_cell_length_b 20.9295(10)
_cell_length_c 10.7900(6)
_cell_measurement_reflns_used 7502
_cell_measurement_temperature 200(2)
_cell_measurement_theta_max 27.5
_cell_measurement_theta_min 3.2
_cell_volume 1599.57(15)
_computing_structure_refinement 'SHELXL-97 (Sheldrick, 1997)'
_computing_structure_solution 'SHELXS-97 (Sheldrick, 1990)'
_diffrn_ambient_temperature 200(2)
_diffrn_detector_area_resol_mean 10.00
_diffrn_measured_fraction_theta_full 0.999
_diffrn_measured_fraction_theta_max 0.999
_diffrn_measurement_device_type \w
_diffrn_radiation_monochromator graphite
_diffrn_radiation_source 'fine-focus sealed tube'
_diffrn_radiation_type MoK\a
_diffrn_radiation_wavelength 0.71069
_diffrn_reflns_av_R_equivalents 0.0865
_diffrn_reflns_av_sigmaI/netI 0.0598
_diffrn_reflns_limit_h_max 9
_diffrn_reflns_limit_h_min -8
_diffrn_reflns_limit_k_max 27
_diffrn_reflns_limit_k_min -27
_diffrn_reflns_limit_l_max 14
_diffrn_reflns_limit_l_min -14
_diffrn_reflns_number 14848
_diffrn_reflns_theta_full 27.48
_diffrn_reflns_theta_max 27.48
_diffrn_reflns_theta_min 1.95
_exptl_absorpt_coefficient_mu 0.109
_exptl_absorpt_correction_T_max 0.989
_exptl_absorpt_correction_T_min 0.845
_exptl_absorpt_correction_type multi-scan
_exptl_absorpt_process_details '(Higashi, 1995)'
_exptl_crystal_colour yellow
_exptl_crystal_density_diffrn 1.405
_exptl_crystal_density_meas ?
_exptl_crystal_density_method 'not measured'
_exptl_crystal_description platelet
_exptl_crystal_F_000 712
_exptl_crystal_size_max 0.200
_exptl_crystal_size_mid 0.200
_exptl_crystal_size_min 0.100
_refine_diff_density_max 0.524
_refine_diff_density_min -0.300
_refine_diff_density_rms 0.075
_refine_ls_extinction_method none
_refine_ls_goodness_of_fit_ref 1.036
_refine_ls_hydrogen_treatment mixed
_refine_ls_matrix_type full
_refine_ls_number_parameters 257
_refine_ls_number_reflns 3668
_refine_ls_number_restraints 0
_refine_ls_restrained_S_all 1.036
_refine_ls_R_factor_all 0.1333
_refine_ls_R_factor_gt 0.0877
_refine_ls_shift/su_max 0.009
_refine_ls_shift/su_mean 0.001
_refine_ls_structure_factor_coef Fsqd
_refine_ls_weighting_details 'calc w=1/[\s^2^(Fo^2^)+(0.1244P)^2^+0.8493P] where P=(Fo^2^+2Fc^2^)/3'
_refine_ls_weighting_scheme calc
_refine_ls_wR_factor_gt 0.1972
_refine_ls_wR_factor_ref 0.2278
_reflns_number_gt 2318
_reflns_number_total 3668
_reflns_threshold_expression >2sigma(I)
_cod_data_source_file cg0600602si20060203_064032.cif
_cod_data_source_block shelxl
_cod_depositor_comments
;
The following automatic conversions were performed:

'_exptl_crystal_density_meas' value 'not measured' was changed to '?'
- the value is perceived as not measured.

Automatic conversion script
Id: cif_fix_values 3008 2015-01-20 13:52:24Z robertas 
;
_cod_database_code 4504821

loop_
_symmetry_equiv_pos_as_xyz
'x, y, z'
'-x+1/2, y+1/2, -z+1/2'
'-x, -y, -z'
'x-1/2, -y-1/2, z-1/2'

loop_
_atom_site_label
_atom_site_type_symbol
_atom_site_fract_x
_atom_site_fract_y
_atom_site_fract_z
_atom_site_U_iso_or_equiv
_atom_site_adp_type
_atom_site_occupancy
_atom_site_symmetry_multiplicity
_atom_site_calc_flag
O1 O -0.5985(3) 0.44004(10) 0.9902(2) 0.0372(6) Uani 1 1 d
O2 O 0.3091(3) 0.42380(11) 0.7132(2) 0.0394(6) Uani 1 1 d
O3 O 0.5719(3) 0.17340(14) 0.9687(3) 0.0542(7) Uani 1 1 d
O4 O 0.8221(4) 0.20676(12) 0.2774(3) 0.0590(8) Uani 1 1 d
N1 N -0.7118(4) 0.62503(14) 0.5523(3) 0.0404(7) Uani 1 1 d
N2 N -0.4409(4) 0.60040(13) 0.5066(3) 0.0388(7) Uani 1 1 d
N3 N -0.3198(3) 0.49115(12) 0.7908(2) 0.0284(6) Uani 1 1 d
N4 N -0.0440(4) 0.46950(13) 0.7466(3) 0.0354(6) Uani 1 1 d
N5 N -0.2397(4) 0.39530(13) 0.9989(3) 0.0343(6) Uani 1 1 d
N6 N 0.0495(3) 0.38313(12) 0.9705(2) 0.0279(5) Uani 1 1 d
N7 N 0.1741(4) 0.27503(14) 1.2536(3) 0.0435(7) Uani 1 1 d
N8 N 0.4456(4) 0.25154(14) 1.2080(3) 0.0443(7) Uani 1 1 d
C1 C -0.5988(5) 0.63331(17) 0.4717(4) 0.0435(8) Uani 1 1 d
C2 C -0.6195(4) 0.58360(16) 0.6469(3) 0.0380(8) Uani 1 1 d
C3 C -0.4530(4) 0.56880(14) 0.6178(3) 0.0303(7) Uani 1 1 d
C4 C -0.3035(4) 0.52624(14) 0.6847(3) 0.0300(6) Uani 1 1 d
C5 C -0.1340(4) 0.51335(16) 0.6570(3) 0.0374(8) Uani 1 1 d
C6 C -0.1613(4) 0.45757(14) 0.8246(3) 0.0280(6) Uani 1 1 d
C7 C -0.1154(4) 0.41275(14) 0.9305(3) 0.0281(6) Uani 1 1 d
C8 C -0.1491(4) 0.35201(15) 1.0891(3) 0.0352(7) Uani 1 1 d
C9 C 0.0287(4) 0.34463(13) 1.0711(3) 0.0285(6) Uani 1 1 d
C10 C 0.1819(4) 0.30421(14) 1.1399(3) 0.0304(7) Uani 1 1 d
C11 C 0.3470(4) 0.28932(16) 1.1096(4) 0.0410(8) Uani 1 1 d
C12 C 0.3379(5) 0.24469(18) 1.2907(4) 0.0460(9) Uani 1 1 d
H1 H -0.626(6) 0.667(2) 0.392(5) 0.072(13) Uiso 1 1 d
H2 H -0.832(7) 0.645(2) 0.543(5) 0.078(15) Uiso 1 1 d
H3 H -0.672(5) 0.5685(17) 0.717(4) 0.048(10) Uiso 1 1 d
H4 H -0.084(5) 0.5291(18) 0.583(4) 0.056(11) Uiso 1 1 d
H5 H 0.074(6) 0.4472(18) 0.756(4) 0.056(11) Uiso 1 1 d
H6 H -0.354(6) 0.4103(18) 0.985(4) 0.053(11) Uiso 1 1 d
H7 H -0.203(5) 0.3306(17) 1.158(4) 0.049(10) Uiso 1 1 d
H8 H 0.399(5) 0.3005(18) 1.036(4) 0.056(11) Uiso 1 1 d
H9 H 0.587(7) 0.234(3) 1.225(5) 0.099(17) Uiso 1 1 d
H10 H 0.375(6) 0.217(2) 1.367(4) 0.069(13) Uiso 1 1 d

loop_
_atom_site_aniso_label
_atom_site_aniso_U_11
_atom_site_aniso_U_22
_atom_site_aniso_U_33
_atom_site_aniso_U_23
_atom_site_aniso_U_13
_atom_site_aniso_U_12
O1 0.0279(10) 0.0427(12) 0.0442(14) -0.0020(10) 0.0151(10) -0.0017(9)
O2 0.0317(11) 0.0465(13) 0.0422(14) 0.0002(11) 0.0131(10) 0.0007(10)
O3 0.0383(13) 0.0733(18) 0.0533(17) 0.0044(14) 0.0157(12) -0.0053(13)
O4 0.0421(14) 0.0520(15) 0.085(2) 0.0016(15) 0.0190(14) 0.0042(12)
N1 0.0365(15) 0.0445(15) 0.0405(17) 0.0071(13) 0.0096(13) 0.0140(13)
N2 0.0389(14) 0.0445(15) 0.0354(16) 0.0124(13) 0.0136(12) 0.0095(12)
N3 0.0230(11) 0.0347(13) 0.0276(13) 0.0036(10) 0.0062(9) 0.0020(10)
N4 0.0261(12) 0.0431(15) 0.0390(16) 0.0089(12) 0.0118(11) 0.0068(11)
N5 0.0241(12) 0.0424(15) 0.0377(16) 0.0109(12) 0.0101(11) 0.0063(11)
N6 0.0225(11) 0.0304(12) 0.0304(14) 0.0022(10) 0.0059(10) 0.0005(10)
N7 0.0481(16) 0.0499(16) 0.0336(16) 0.0105(13) 0.0116(12) 0.0148(14)
N8 0.0307(14) 0.0419(15) 0.057(2) 0.0077(14) 0.0036(13) 0.0071(12)
C1 0.0434(19) 0.0481(19) 0.039(2) 0.0107(16) 0.0099(15) 0.0096(15)
C2 0.0348(16) 0.0437(18) 0.0369(19) 0.0074(15) 0.0110(14) 0.0092(14)
C3 0.0306(15) 0.0302(15) 0.0308(17) 0.0036(12) 0.0089(12) 0.0035(12)
C4 0.0281(14) 0.0343(15) 0.0279(16) 0.0028(12) 0.0075(12) 0.0008(12)
C5 0.0334(16) 0.0426(18) 0.0395(19) 0.0138(15) 0.0151(14) 0.0070(14)
C6 0.0240(13) 0.0307(14) 0.0292(16) 0.0012(12) 0.0063(11) 0.0001(11)
C7 0.0235(13) 0.0314(14) 0.0294(16) 0.0008(12) 0.0061(11) -0.0001(12)
C8 0.0341(16) 0.0417(17) 0.0315(18) 0.0076(14) 0.0110(14) 0.0052(13)
C9 0.0285(14) 0.0304(14) 0.0263(16) 0.0008(12) 0.0057(12) 0.0007(12)
C10 0.0307(15) 0.0295(14) 0.0299(16) 0.0014(12) 0.0052(12) 0.0014(12)
C11 0.0313(16) 0.0384(18) 0.053(2) 0.0105(16) 0.0099(15) 0.0040(14)
C12 0.051(2) 0.0460(19) 0.038(2) 0.0085(16) 0.0035(16) 0.0136(16)

loop_
_atom_type_symbol
_atom_type_description
_atom_type_scat_dispersion_real
_atom_type_scat_dispersion_imag
_atom_type_scat_source
C C 0.0033 0.0016 'International Tables Vol C Tables 4.2.6.8 and 6.1.1.4'
H H 0.0000 0.0000 'International Tables Vol C Tables 4.2.6.8 and 6.1.1.4'
N N 0.0061 0.0033 'International Tables Vol C Tables 4.2.6.8 and 6.1.1.4'
O O 0.0106 0.0060 'International Tables Vol C Tables 4.2.6.8 and 6.1.1.4'

loop_
_geom_angle_atom_site_label_1
_geom_angle_atom_site_label_2
_geom_angle_atom_site_label_3
_geom_angle
C1 N1 C2 107.0(3)
C1 N1 H2 125(3)
C2 N1 H2 128(3)
C1 N2 C3 105.2(3)
C6 N3 C4 105.4(2)
C6 N4 C5 107.0(2)
C6 N4 H5 122(2)
C5 N4 H5 131(2)
C7 N5 C8 107.0(2)
C7 N5 H6 123(3)
C8 N5 H6 130(3)
C7 N6 C9 105.3(2)
C12 N7 C10 104.6(3)
C12 N8 C11 107.1(3)
C12 N8 H9 123(3)
C11 N8 H9 129(3)
N2 C1 N1 112.2(3)
N2 C1 H1 123(2)
N1 C1 H1 125(2)
C3 C2 N1 106.0(3)
C3 C2 H3 130(2)
N1 C2 H3 124(2)
C2 C3 N2 109.6(3)
C2 C3 C4 128.9(3)
N2 C3 C4 121.5(3)
C5 C4 N3 109.7(3)
C5 C4 C3 128.4(3)
N3 C4 C3 121.9(2)
C4 C5 N4 106.4(3)
C4 C5 H4 129(2)
N4 C5 H4 125(2)
N3 C6 N4 111.6(3)
N3 C6 C7 125.4(3)
N4 C6 C7 123.0(3)
N6 C7 N5 111.8(3)
N6 C7 C6 125.2(3)
N5 C7 C6 123.1(3)
C9 C8 N5 106.6(3)
C9 C8 H7 126(2)
N5 C8 H7 127(2)
C8 C9 N6 109.4(3)
C8 C9 C10 129.2(3)
N6 C9 C10 121.4(2)
C11 C10 N7 109.9(3)
C11 C10 C9 128.8(3)
N7 C10 C9 121.3(3)
C10 C11 N8 105.9(3)
C10 C11 H8 132(2)
N8 C11 H8 122(2)
N7 C12 N8 112.4(3)
N7 C12 H10 125(2)
N8 C12 H10 122(2)

loop_
_geom_bond_atom_site_label_1
_geom_bond_atom_site_label_2
_geom_bond_distance
N1 C1 1.345(5)
N1 C2 1.384(4)
N1 H2 0.95(5)
N2 C1 1.318(4)
N2 C3 1.392(4)
N3 C6 1.328(4)
N3 C4 1.389(4)
N4 C6 1.359(4)
N4 C5 1.380(4)
N4 H5 0.96(4)
N5 C7 1.350(4)
N5 C8 1.377(4)
N5 H6 0.87(4)
N6 C7 1.330(4)
N6 C9 1.389(4)
N7 C12 1.327(4)
N7 C10 1.384(4)
N8 C12 1.331(5)
N8 C11 1.380(4)
N8 H9 1.07(5)
C1 H1 1.10(5)
C2 C3 1.361(4)
C2 H3 0.98(4)
C3 C4 1.458(4)
C4 C5 1.367(4)
C5 H4 1.01(4)
C6 C7 1.453(4)
C8 C9 1.366(4)
C8 H7 1.02(4)
C9 C10 1.455(4)
C10 C11 1.359(4)
C11 H8 0.98(4)
C12 H10 0.99(4)

loop_
_geom_torsion_atom_site_label_1
_geom_torsion_atom_site_label_2
_geom_torsion_atom_site_label_3
_geom_torsion_atom_site_label_4
_geom_torsion
C3 N2 C1 N1 -0.1(4)
C2 N1 C1 N2 0.1(4)
C1 N1 C2 C3 0.0(4)
N1 C2 C3 N2 -0.1(4)
N1 C2 C3 C4 -178.9(3)
C1 N2 C3 C2 0.1(4)
C1 N2 C3 C4 179.0(3)
C6 N3 C4 C5 -0.4(3)
C6 N3 C4 C3 179.0(3)
C2 C3 C4 C5 -177.6(4)
N2 C3 C4 C5 3.7(5)
C2 C3 C4 N3 3.1(5)
N2 C3 C4 N3 -175.5(3)
N3 C4 C5 N4 0.2(4)
C3 C4 C5 N4 -179.1(3)
C6 N4 C5 C4 0.0(4)
C4 N3 C6 N4 0.4(3)
C4 N3 C6 C7 -179.0(3)
C5 N4 C6 N3 -0.2(4)
C5 N4 C6 C7 179.2(3)
C9 N6 C7 N5 -0.3(3)
C9 N6 C7 C6 -179.0(3)
C8 N5 C7 N6 0.4(4)
C8 N5 C7 C6 179.1(3)
N3 C6 C7 N6 -174.2(3)
N4 C6 C7 N6 6.4(5)
N3 C6 C7 N5 7.1(5)
N4 C6 C7 N5 -172.2(3)
C7 N5 C8 C9 -0.3(4)
N5 C8 C9 N6 0.1(4)
N5 C8 C9 C10 -179.6(3)
C7 N6 C9 C8 0.1(3)
C7 N6 C9 C10 179.8(3)
C12 N7 C10 C11 1.7(4)
C12 N7 C10 C9 -177.7(3)
C8 C9 C10 C11 168.5(3)
N6 C9 C10 C11 -11.2(5)
C8 C9 C10 N7 -12.2(5)
N6 C9 C10 N7 168.1(3)
N7 C10 C11 N8 -1.5(4)
C9 C10 C11 N8 177.8(3)
C12 N8 C11 C10 0.7(4)
C10 N7 C12 N8 -1.3(4)
C11 N8 C12 N7 0.3(4)
